data_2310004
loop_
_publ_author_name
'Mondal, Swastik'
'Prathapa, Siriyara Jagannatha'
'van Smaalen, Sander'

_publ_section_title
;
 Experimental dynamic electron densities of multipole models at different
 temperatures
;
_journal_issue 5
_journal_name_full 'Acta Crystallographica Section A'
_journal_page_first 568
_journal_page_last 581
_journal_paper_doi 10.1107/S0108767312029005
_journal_volume 68
_journal_year 2012
_chemical_formula_analytical 'C3 H7 N O3'
_chemical_formula_moiety 'C3 H7 N O3'
_chemical_formula_sum 'C3 H7 N O3'
_chemical_formula_weight 105.10
_chemical_melting_point 235
_chemical_name_common D,L-Serine
_chemical_name_systematic '(+-) 2-Amino-3-hydroxypropionic acid'
_space_group_IT_number 14
_symmetry_cell_setting monoclinic
_symmetry_space_group_name_Hall '-P 2yab'
_symmetry_space_group_name_H-M 'P 1 21/a 1'
_audit_conform_dict_location ftp://ftp.iucr.org/pub/cif_core.dic
_audit_conform_dict_name cif_core.dic
_audit_conform_dict_version 2.3
_audit_creation_date '06-Feb-02 T17:12:36-00:00'
_audit_creation_method 'XD routine XDCIF'
_cell_angle_alpha 90
_cell_angle_beta 106.76(2)
_cell_angle_gamma 90
_cell_formula_units_Z 4
_cell_length_a 10.7621(10)
_cell_length_b 9.1771(9)
_cell_length_c 4.7883(5)
_cell_volume 452.83(9)
_computing_molecular_graphics 'Volkov et al, (2006)'
_computing_publication_material 'Volkov et al, (2006)'
_computing_structure_refinement 'Volkov et al, (2006)'
_diffrn_ambient_temperature 100
_diffrn_radiation_type 'Mo K\a'
_diffrn_radiation_wavelength 0.71073
_exptl_absorpt_coefficient_mu 0.138
_exptl_crystal_F_000 224.0
_refine_diff_density_max 0.207
_refine_diff_density_min -0.21
_refine_diff_density_rms 0.051
_refine_ls_extinction_method none
_refine_ls_goodness_of_fit_ref 1.13
_refine_ls_matrix_type full
_refine_ls_number_parameters 64
_refine_ls_number_reflns 4101
_refine_ls_number_restraints 0
_refine_ls_R_factor_all 0.033
_refine_ls_R_factor_gt 0.021
_refine_ls_shift/su_max 0
_refine_ls_structure_factor_coef F
_refine_ls_weighting_details
;
        calc w1 = 1/[s^2^(Fo)]
;
_refine_ls_weighting_scheme calc
_refine_ls_wR_factor_ref 0.022
_reflns_number_gt 4101
_reflns_number_total 5146
_reflns_threshold_expression 'F > 4\s F'
_cod_data_source_file kx5007.cif
_cod_data_source_block ser100K
_cod_original_sg_symbol_H-M P21/a
_cod_database_code 2310004

loop_
_symmetry_equiv_pos_as_xyz
+X,+Y,+Z
1/2-X,1/2+Y,-Z
-X,-Y,-Z
1/2+X,1/2-Y,+Z

loop_
_atom_local_axes_atom_label
_atom_local_axes_atom0
_atom_local_axes_ax1
_atom_local_axes_atom1
_atom_local_axes_atom2
_atom_local_axes_ax2
O(1) C(1) X O(1) O(2) Y
O(2) C(1) X O(2) O(1) Y
O(3) C(3) X O(3) H(4) Y
N(1) C(2) Z N(1) H(11) Y
C(1) O(1) X C(1) O(2) Y
C(2) H(2) X C(2) N(1) Y
C(3) O(3) X C(3) C(2) Y
H(2) C(2) Z H(2) N(1) Y
H(11) N(1) Z H(11) C(2) Y
H(12) N(1) Z H(12) C(2) Y
H(13) N(1) Z H(13) C(2) Y
H(31) C(3) Z H(31) O(3) Y
H(32) C(3) Z H(32) O(3) Y
H(4) O(3) Z H(4) C(3) Y

loop_
_atom_rho_multipole_atom_label
_atom_rho_multipole_coeff_Pv
_atom_rho_multipole_coeff_P00
_atom_rho_multipole_coeff_P11
_atom_rho_multipole_coeff_P1-1
_atom_rho_multipole_coeff_P10
_atom_rho_multipole_coeff_P20
_atom_rho_multipole_coeff_P21
_atom_rho_multipole_coeff_P2-1
_atom_rho_multipole_coeff_P22
_atom_rho_multipole_coeff_P2-2
_atom_rho_multipole_coeff_P30
_atom_rho_multipole_coeff_P31
_atom_rho_multipole_coeff_P3-1
_atom_rho_multipole_coeff_P32
_atom_rho_multipole_coeff_P3-2
_atom_rho_multipole_coeff_P33
_atom_rho_multipole_coeff_P3-3
_atom_rho_multipole_coeff_P40
_atom_rho_multipole_coeff_P41
_atom_rho_multipole_coeff_P4-1
_atom_rho_multipole_coeff_P42
_atom_rho_multipole_coeff_P4-2
_atom_rho_multipole_coeff_P43
_atom_rho_multipole_coeff_P4-3
_atom_rho_multipole_coeff_P44
_atom_rho_multipole_coeff_P4-4
_atom_rho_multipole_kappa
_atom_rho_multipole_kappa_prime0
_atom_rho_multipole_kappa_prime1
_atom_rho_multipole_kappa_prime2
_atom_rho_multipole_kappa_prime3
_atom_rho_multipole_kappa_prime4
O(1) 6.3821 0 -0.0684 -0.0009 0 -0.1026 0 0 -0.0269 -0.0111 0 -0.0205 -0.0007 0 0 0.0418 -0.0044 -0.0011 0 0 0.0028 -0.0093 0 0 0.0012 0.0123 0.999524 1.070073 1.070073 1.070073 1.070073 1.070073
O(2) 6.3454 0 -0.0645 0.002 0 -0.0728 0 0 -0.0498 0.018 0 -0.0026 0.0018 0 0 0.0391 0.0003 -0.0137 0 0 -0.0077 0.0109 0 0 0.0116 0.0247 0.999524 1.070073 1.070073 1.070073 1.070073 1.070073
O(3) 6.4239 0 -0.0675 -0.0635 0 0.0977 0 0 -0.0833 -0.0203 0 -0.0097 -0.0317 0 0 0.0849 -0.0193 0.0436 0 0 -0.0302 0.0116 0 0 0.025 0.045 0.996987 1.009777 1.009777 1.009777 1.009777 1.009777
N(1) 5.1515 0 0 0 -0.012 -0.0279 0 0 0 0 0.2445 0 0 0 0 -0.0207 -0.1842 0.0086 0 0 0 0 0.0072 0.0914 0 0 1.016471 0.884686 0.884686 0.884686 0.884686 0.884686
C(1) 3.7537 0 0.0016 0.0066 0 -0.2867 0 0 0.05 -0.0516 0 0.0207 0.014 0 0 0.3359 0.0629 0.0404 0 0 0.0261 0.0123 0 0 -0.033 0.0019 1.047478 0.991714 0.991714 0.991714 0.991714 0.991714
C(2) 3.6501 0 0.0515 -0.0919 0 0.0613 0 0 0.0438 0.0122 0 -0.129 -0.1839 0 0 0.1653 -0.0522 0.0023 0 0 -0.0193 0.0619 0 0 0.0732 0.0615 1.067485 0.987788 0.987788 0.987788 0.987788 0.987788
C(3) 4.0421 0 -0.0847 -0.0282 0 0.0839 0 0 -0.0946 0.0366 0 -0.1695 -0.197 0 0 0.2212 -0.0613 0.043 0 0 -0.0542 0.1099 0 0 0.0783 0.0251 1.030183 0.993349 0.993349 0.993349 0.993349 0.993349
H(2) 1.0057 0 0 0 0.1515 0 0 0 0 0 0 0 0 0 0 0 0 0 0 0 0 0 0 0 0 0 1.1 1.18 1.18 1.18 1.18 1.18
H(11) 0.8103 0 0 0 0.1252 0 0 0 0 0 0 0 0 0 0 0 0 0 0 0 0 0 0 0 0 0 1.1 1.18 1.18 1.18 1.18 1.18
H(12) 0.8103 0 0 0 0.1252 0 0 0 0 0 0 0 0 0 0 0 0 0 0 0 0 0 0 0 0 0 1.1 1.18 1.18 1.18 1.18 1.18
H(13) 0.8103 0 0 0 0.1252 0 0 0 0 0 0 0 0 0 0 0 0 0 0 0 0 0 0 0 0 0 1.1 1.18 1.18 1.18 1.18 1.18
H(31) 1.0109 0 0 0 0.0951 0 0 0 0 0 0 0 0 0 0 0 0 0 0 0 0 0 0 0 0 0 1.1 1.18 1.18 1.18 1.18 1.18
H(32) 1.0109 0 0 0 0.0951 0 0 0 0 0 0 0 0 0 0 0 0 0 0 0 0 0 0 0 0 0 1.1 1.18 1.18 1.18 1.18 1.18
H(4) 0.7928 0 0 0 0.1057 0 0 0 0 0 0 0 0 0 0 0 0 0 0 0 0 0 0 0 0 0 1.1 1.18 1.18 1.18 1.18 1.18

loop_
_atom_site_label
_atom_site_type_symbol
_atom_site_fract_x
_atom_site_fract_y
_atom_site_fract_z
_atom_site_U_iso_or_equiv
_atom_site_adp_type
_atom_site_occupancy
_atom_site_symmetry_multiplicity
O(1) O 0.659724(19) 0.40588(2) 0.42812(4) 0.012 Uani 1 4
O(2) O 0.82961(2) 0.50982(2) 0.75171(4) 0.013 Uani 1 4
O(3) O 0.929429(18) 0.17380(2) 0.72357(5) 0.013 Uani 1 4
N(1) N 0.652944(18) 0.17256(2) 0.74414(4) 0.009 Uani 1 4
C(1) C 0.74714(2) 0.40934(2) 0.66645(5) 0.009 Uani 1 4
C(2) C 0.754471(19) 0.28247(2) 0.87864(5) 0.009 Uani 1 4
C(3) C 0.88933(2) 0.21473(3) 0.97022(5) 0.011 Uani 1 4
H(2) H 0.731349 0.324338 1.072849 0.01968(3) Uiso 1 4
H(11) H 0.565864 0.228301 0.685097 0.01922(3) Uiso 1 4
H(12) H 0.652174 0.095362 0.90064 0.02068(3) Uiso 1 4
H(13) H 0.664289 0.122104 0.560191 0.01900(3) Uiso 1 4
H(31) H 0.957988 0.29595 1.091859 0.01974(4) Uiso 1 4
H(32) H 0.889953 0.122738 1.115263 0.02154(4) Uiso 1 4
H(4) H 0.901823 0.074007 0.679763 0.02132(4) Uiso 1 4

loop_
_atom_site_aniso_label
_atom_site_aniso_U_11
_atom_site_aniso_U_22
_atom_site_aniso_U_33
_atom_site_aniso_U_23
_atom_site_aniso_U_13
_atom_site_aniso_U_12
O(1) 0.01436(6) 0.01070(5) 0.00929(7) 0.00176(4) 0.00106(4) -0.00058(4)
O(2) 0.01601(6) 0.01031(5) 0.01119(7) -0.00089(5) 0.00373(5) -0.00367(4)
O(3) 0.01094(5) 0.01218(5) 0.01745(8) -0.00422(5) 0.00720(5) -0.00224(4)
N(1) 0.00918(5) 0.00926(5) 0.01024(7) 0.00127(5) 0.00353(4) 0.00054(4)
C(1) 0.01126(6) 0.00802(5) 0.00803(7) -0.00014(5) 0.00348(5) -0.00022(5)
C(2) 0.00983(6) 0.00918(5) 0.00763(7) 0.00031(5) 0.00337(5) 0.00067(4)
C(3) 0.00929(6) 0.01230(7) 0.01059(8) 0.00038(6) 0.00211(5) 0.00058(5)

loop_
_geom_angle_atom_site_label_1
_geom_angle_atom_site_label_2
_geom_angle_atom_site_label_3
_geom_angle
_geom_angle_site_symmetry_1
_geom_angle_site_symmetry_2
_geom_angle_site_symmetry_3
_geom_angle_publ_flag
C(3) O(3) H(4) 106.433(18) 1_555 1_555 1_555 yes
H(11) N(1) H(12) 109.980(17) 1_555 1_555 1_555 yes
H(11) N(1) H(13) 108.037(18) 1_555 1_555 1_555 yes
H(12) N(1) H(13) 109.805(17) 1_555 1_555 1_555 yes
O(1) C(1) O(2) 125.87(2) 1_555 1_555 1_555 yes
O(1) C(1) C(2) 117.799(19) 1_555 1_555 1_555 yes
O(2) C(1) C(2) 116.32(2) 1_555 1_555 1_555 yes
C(1) C(2) C(3) 111.327(17) 1_555 1_555 1_555 yes
C(1) C(2) H(2) 108.329(17) 1_555 1_555 1_555 yes
C(3) C(2) H(2) 109.193(18) 1_555 1_555 1_555 yes
O(3) C(3) C(2) 111.198(19) 1_555 1_555 1_555 yes
O(3) C(3) H(31) 107.640(18) 1_555 1_555 1_555 yes
O(3) C(3) H(32) 112.14(2) 1_555 1_555 1_555 yes
C(2) C(3) H(31) 108.486(19) 1_555 1_555 1_555 yes
C(2) C(3) H(32) 109.223(18) 1_555 1_555 1_555 yes
H(31) C(3) H(32) 108.02(2) 1_555 1_555 1_555 yes

loop_
_geom_bond_atom_site_label_1
_geom_bond_atom_site_label_2
_geom_bond_distance
_geom_bond_site_symmetry_1
_geom_bond_site_symmetry_2
_geom_bond_publ_flag
O(1) C(1) 1.2526(3) 1_555 1_555 yes
O(2) C(1) 1.2632(3) 1_555 1_555 yes
O(3) C(3) 1.4199(3) 1_555 1_555 yes
O(3) H(4) 0.96699(19) 1_555 1_555 yes
N(1) H(11) 1.03300(18) 1_555 1_555 yes
N(1) H(12) 1.03300(19) 1_555 1_555 yes
N(1) H(13) 1.0330(2) 1_555 1_555 yes
C(1) C(2) 1.5323(3) 1_555 1_555 yes
C(2) C(3) 1.5226(3) 1_555 1_555 yes
C(2) H(2) 1.0990(2) 1_555 1_555 yes
C(3) H(31) 1.0920(2) 1_555 1_555 yes
C(3) H(32) 1.0920(2) 1_555 1_555 yes
